data_1519379
loop_
_publ_author_name
'Bedin, Michele'
'Karim, Alavi'
'Reitti, Marcus'
'Carlsson, Anna-Carin C.'
'Topi\'c, Filip'
'Cetina, Mario'
'Pan, Fangfang'
'Havel, Vaclav'
'Al-Ameri, Fatima'
'Sindelar, Vladimir'
'Rissanen, Kari'
'Gr\"afenstein, J\"urgen'
'Erd\'elyi, M\'at\'e'

_publ_section_title
;
 Counterion influence on the N--I--N halogen bond
;
_journal_issue 7
_journal_name_full 'Chem. Sci.'
_journal_page_first 3746
_journal_paper_doi 10.1039/C5SC01053E
_journal_volume 6
_journal_year 2015
_chemical_formula_moiety 'C15 H15 Ag2 N5 O6'
_chemical_formula_sum 'C15 H15 Ag2 N5 O6'
_chemical_formula_weight 577.06
_chemical_name_systematic '[bis(pyridine)silver]nitrate'
_space_group_IT_number 2
_symmetry_cell_setting triclinic
_symmetry_Int_Tables_number 2
_symmetry_space_group_name_Hall '-P 1'
_symmetry_space_group_name_H-M 'P -1'
_atom_sites_solution_hydrogens geom
_atom_sites_solution_primary direct
_atom_sites_solution_secondary difmap
_audit_creation_date 2015-01-22T20:13:43-00:00
_audit_creation_method 'WinGX routine CIF_UPDATE'
_audit_update_record
;
2015-03-23 deposited with the CCDC.
2015-04-20 downloaded from the CCDC.
;
_cell_angle_alpha 82.991(4)
_cell_angle_beta 83.259(4)
_cell_angle_gamma 76.743(4)
_cell_formula_units_Z 2
_cell_length_a 7.4958(3)
_cell_length_b 10.0405(5)
_cell_length_c 12.7988(6)
_cell_measurement_reflns_used 3239
_cell_measurement_temperature 170.0(1)
_cell_measurement_theta_max 28.657
_cell_measurement_theta_min 2.496
_cell_volume 926.59(8)
_computing_cell_refinement 'CrysAlisPro, Agilent Technologies, 2013'
_computing_data_collection 'CrysAlisPro, Agilent Technologies, 2013'
_computing_data_reduction 'CrysAlisPro, Agilent Technologies, 2013'
_computing_molecular_graphics 'Mercury (Macrae et al., 2006)'
_computing_publication_material 'WinGX publication routines (Farrugia, 2012)'
_computing_structure_refinement 'SHELXL-2013 (Sheldrick, 2013)'
_computing_structure_solution 'SIR-2002 (Burla et al., 2003)'
_diffrn_ambient_temperature 170.0(1)
_diffrn_detector_area_resol_mean 16.0107
_diffrn_measured_fraction_theta_full 0.994
_diffrn_measured_fraction_theta_max 0.993
_diffrn_measurement_device_type 'SuperNova, Single source at offset, Eos'
_diffrn_measurement_method '\w scans'
_diffrn_radiation_monochromator mirror
_diffrn_radiation_source 'SuperNova (Mo) X-ray Source'
_diffrn_radiation_type MoK\a
_diffrn_radiation_wavelength 0.71073
_diffrn_reflns_av_R_equivalents 0.0153
_diffrn_reflns_laue_measured_fraction_full 0.994
_diffrn_reflns_laue_measured_fraction_max 0.993
_diffrn_reflns_limit_h_max 9
_diffrn_reflns_limit_h_min -9
_diffrn_reflns_limit_k_max 12
_diffrn_reflns_limit_k_min -9
_diffrn_reflns_limit_l_max 10
_diffrn_reflns_limit_l_min -15
_diffrn_reflns_number 5220
_diffrn_reflns_point_group_measured_fraction_full 0.994
_diffrn_reflns_point_group_measured_fraction_max 0.993
_diffrn_reflns_theta_full 25.242
_diffrn_reflns_theta_max 25.497
_diffrn_reflns_theta_min 2.094
_exptl_absorpt_coefficient_mu 2.157
_exptl_absorpt_correction_T_max 1.00000
_exptl_absorpt_correction_T_min 0.87221
_exptl_absorpt_correction_type multi-scan
_exptl_absorpt_process_details
;
        CrysAlisPro, Agilent Technologies,
        Version 1.171.36.28 (release 01-02-2013 CrysAlis171 .NET)
        (compiled Feb  1 2013,16:14:44)
        Empirical absorption correction using spherical harmonics,
 implemented in SCALE3 ABSPACK scaling algorithm.
;
_exptl_crystal_colour colourless
_exptl_crystal_density_diffrn 2.068
_exptl_crystal_description prism
_exptl_crystal_F_000 564
_exptl_crystal_size_max 0.25
_exptl_crystal_size_mid 0.17
_exptl_crystal_size_min 0.06
_refine_diff_density_max 0.603
_refine_diff_density_min -0.501
_refine_diff_density_rms 0.080
_refine_ls_extinction_method none
_refine_ls_goodness_of_fit_ref 1.023
_refine_ls_hydrogen_treatment constr
_refine_ls_matrix_type full
_refine_ls_number_parameters 253
_refine_ls_number_reflns 3424
_refine_ls_number_restraints 0
_refine_ls_restrained_S_all 1.023
_refine_ls_R_factor_all 0.0334
_refine_ls_R_factor_gt 0.0280
_refine_ls_shift/su_max 0.001
_refine_ls_shift/su_mean 0
_refine_ls_structure_factor_coef Fsqd
_refine_ls_weighting_details 'w=1/[\s^2^(Fo^2^)+(0.0269P)^2^+0.3702P] where P=(Fo^2^+2Fc^2^)/3'
_refine_ls_weighting_scheme calc
_refine_ls_wR_factor_gt 0.0607
_refine_ls_wR_factor_ref 0.0657
_reflns_number_gt 3010
_reflns_number_total 3424
_reflns_threshold_expression 'I > 2\s(I)'
_cod_data_source_file c5sc01053e2.cif
_cod_data_source_block 7-Ag
_cod_depositor_comments 'Adding full bibliography for 1519367--1519381.cif.'
_cod_database_code 1519379

loop_
_symmetry_equiv_pos_as_xyz
'x, y, z'
'-x, -y, -z'

loop_
_atom_site_label
_atom_site_type_symbol
_atom_site_fract_x
_atom_site_fract_y
_atom_site_fract_z
_atom_site_U_iso_or_equiv
_atom_site_adp_type
_atom_site_occupancy
_atom_site_calc_flag
Ag1 Ag 0.21093(4) 0.58769(2) 0.58565(2) 0.03980(10) Uani 1 d
N1 N 0.2027(4) 0.4078(3) 0.6948(2) 0.0306(6) Uani 1 d
N2 N 0.2124(4) 0.7811(2) 0.4928(2) 0.0316(6) Uani 1 d
C1 C 0.0803(5) 0.4089(3) 0.7800(3) 0.0348(8) Uani 1 d
H1 H -0.001 0.4935 0.7946 0.042 Uiso 1 calc
C2 C 0.0671(5) 0.2928(4) 0.8473(3) 0.0404(8) Uani 1 d
H2 H -0.0195 0.298 0.9079 0.049 Uiso 1 calc
C3 C 0.1807(5) 0.1699(4) 0.8254(3) 0.0436(9) Uani 1 d
H3 H 0.1726 0.0882 0.8699 0.052 Uiso 1 calc
C4 C 0.3064(5) 0.1667(3) 0.7382(3) 0.0442(9) Uani 1 d
H4 H 0.3861 0.0824 0.7214 0.053 Uiso 1 calc
C5 C 0.3164(5) 0.2869(3) 0.6751(3) 0.0368(8) Uani 1 d
H5 H 0.4061 0.2843 0.616 0.044 Uiso 1 calc
C6 C 0.2722(5) 0.8842(3) 0.5251(3) 0.0366(8) Uani 1 d
H6 H 0.3223 0.8707 0.5914 0.044 Uiso 1 calc
C7 C 0.2633(5) 1.0088(3) 0.4653(3) 0.0410(9) Uani 1 d
H7 H 0.3069 1.0797 0.4903 0.049 Uiso 1 calc
C8 C 0.1915(5) 1.0302(3) 0.3697(3) 0.0387(8) Uani 1 d
H8 H 0.184 1.1156 0.3275 0.046 Uiso 1 calc
C9 C 0.1304(5) 0.9250(3) 0.3361(3) 0.0392(8) Uani 1 d
H9 H 0.0807 0.9365 0.2698 0.047 Uiso 1 calc
C10 C 0.1419(5) 0.8033(3) 0.3992(3) 0.0370(8) Uani 1 d
H10 H 0.098 0.7316 0.3755 0.044 Uiso 1 calc
Ag2 Ag 0.41568(4) 0.59006(3) 0.78740(2) 0.04224(10) Uani 1 d
N3 N 0.4575(4) 0.3975(3) 0.9006(2) 0.0321(6) Uani 1 d
C11 C 0.5962(5) 0.2885(3) 0.8830(3) 0.0411(8) Uani 1 d
H11 H 0.6757 0.2933 0.8198 0.049 Uiso 1 calc
C12 C 0.6290(5) 0.1714(4) 0.9511(3) 0.0505(10) Uani 1 d
H12 H 0.7296 0.0974 0.9358 0.061 Uiso 1 calc
C13 C 0.5125(6) 0.1631(4) 1.0426(3) 0.0488(10) Uani 1 d
H13 H 0.5317 0.083 1.0913 0.059 Uiso 1 calc
C14 C 0.3677(5) 0.2729(3) 1.0625(3) 0.0398(8) Uani 1 d
H14 H 0.2846 0.2692 1.1242 0.048 Uiso 1 calc
C15 C 0.3472(5) 0.3878(3) 0.9903(3) 0.0338(7) Uani 1 d
H15 H 0.2497 0.4642 1.0049 0.041 Uiso 1 calc
N4 N 0.7102(4) 0.6059(3) 0.6149(2) 0.0356(6) Uani 1 d
O1 O 0.6606(5) 0.6801(3) 0.6878(2) 0.0741(10) Uani 1 d
O2 O 0.6240(4) 0.5154(3) 0.6106(2) 0.0655(9) Uani 1 d
O3 O 0.8377(4) 0.6228(3) 0.5481(2) 0.0613(8) Uani 1 d
N5 N 0.0980(4) 0.7985(3) 0.8584(2) 0.0353(6) Uani 1 d
O4 O 0.2189(4) 0.8201(3) 0.7853(2) 0.0499(7) Uani 1 d
O5 O 0.0985(4) 0.6775(2) 0.8953(2) 0.0538(7) Uani 1 d
O6 O -0.0161(3) 0.8958(2) 0.8938(2) 0.0475(7) Uani 1 d

loop_
_atom_site_aniso_label
_atom_site_aniso_U_11
_atom_site_aniso_U_22
_atom_site_aniso_U_33
_atom_site_aniso_U_23
_atom_site_aniso_U_13
_atom_site_aniso_U_12
Ag1 0.05013(19) 0.03340(16) 0.03647(17) 0.00664(11) -0.00586(13) -0.01464(12)
N1 0.0377(16) 0.0312(14) 0.0254(15) 0.0003(11) -0.0073(12) -0.0121(12)
N2 0.0355(16) 0.0266(13) 0.0321(16) -0.0021(11) 0.0003(12) -0.0076(11)
C1 0.0350(19) 0.0362(18) 0.035(2) -0.0036(14) -0.0058(15) -0.0107(15)
C2 0.040(2) 0.054(2) 0.034(2) 0.0014(16) -0.0043(16) -0.0258(18)
C3 0.052(2) 0.0357(19) 0.050(2) 0.0132(16) -0.0232(19) -0.0219(17)
C4 0.044(2) 0.0334(19) 0.056(3) -0.0034(17) -0.0193(19) -0.0029(16)
C5 0.038(2) 0.0376(19) 0.0331(19) -0.0045(14) -0.0050(16) -0.0044(15)
C6 0.046(2) 0.0402(19) 0.0264(18) -0.0012(14) -0.0035(16) -0.0158(16)
C7 0.051(2) 0.0348(19) 0.043(2) -0.0048(15) -0.0006(18) -0.0220(16)
C8 0.041(2) 0.0294(17) 0.045(2) 0.0037(15) -0.0013(17) -0.0104(15)
C9 0.043(2) 0.040(2) 0.034(2) 0.0002(15) -0.0093(16) -0.0067(16)
C10 0.039(2) 0.0349(18) 0.040(2) -0.0064(15) -0.0089(16) -0.0100(15)
Ag2 0.04629(18) 0.03444(16) 0.04330(18) 0.00069(12) 0.00743(13) -0.01145(12)
N3 0.0313(15) 0.0307(14) 0.0369(16) -0.0049(12) -0.0062(13) -0.0100(12)
C11 0.035(2) 0.044(2) 0.045(2) -0.0102(16) -0.0029(17) -0.0091(16)
C12 0.042(2) 0.041(2) 0.064(3) -0.0044(19) -0.017(2) 0.0054(17)
C13 0.057(3) 0.039(2) 0.053(3) 0.0087(18) -0.028(2) -0.0113(18)
C14 0.044(2) 0.044(2) 0.035(2) -0.0009(15) -0.0095(16) -0.0175(17)
C15 0.0374(19) 0.0294(17) 0.0345(19) -0.0046(14) -0.0008(15) -0.0072(14)
N4 0.0353(16) 0.0395(16) 0.0317(16) -0.0048(13) -0.0007(13) -0.0077(13)
O1 0.118(3) 0.0699(19) 0.0496(18) -0.0304(15) 0.0357(18) -0.0614(19)
O2 0.070(2) 0.0575(18) 0.079(2) -0.0282(16) 0.0065(18) -0.0295(16)
O3 0.0431(16) 0.105(2) 0.0341(16) -0.0015(15) 0.0071(13) -0.0204(15)
N5 0.0413(17) 0.0331(15) 0.0313(16) -0.0009(12) -0.0069(13) -0.0074(13)
O4 0.0541(17) 0.0567(16) 0.0336(15) 0.0049(12) 0.0032(13) -0.0095(13)
O5 0.0637(18) 0.0227(12) 0.069(2) 0.0019(12) 0.0051(15) -0.0066(11)
O6 0.0523(16) 0.0295(13) 0.0537(17) -0.0043(11) 0.0027(13) 0.0019(11)

loop_
_atom_type_symbol
_atom_type_description
_atom_type_scat_dispersion_real
_atom_type_scat_dispersion_imag
_atom_type_scat_source
C C 0.0033 0.0016 'International Tables Vol C Tables 4.2.6.8 and 6.1.1.4'
H H 0 0 'International Tables Vol C Tables 4.2.6.8 and 6.1.1.4'
Ag Ag -0.8971 1.1015 'International Tables Vol C Tables 4.2.6.8 and 6.1.1.4'
N N 0.0061 0.0033 'International Tables Vol C Tables 4.2.6.8 and 6.1.1.4'
O O 0.0106 0.006 'International Tables Vol C Tables 4.2.6.8 and 6.1.1.4'

loop_
_geom_angle_atom_site_label_1
_geom_angle_atom_site_label_2
_geom_angle_atom_site_label_3
_geom_angle
N2 Ag1 N1 173.19(10)
N2 Ag1 Ag2 106.45(7)
N1 Ag1 Ag2 68.45(7)
C1 N1 C5 117.7(3)
C1 N1 Ag1 122.3(2)
C5 N1 Ag1 119.9(2)
C10 N2 C6 117.6(3)
C10 N2 Ag1 118.4(2)
C6 N2 Ag1 123.9(2)
N1 C1 C2 122.9(3)
N1 C1 H1 118.6
C2 C1 H1 118.6
C3 C2 C1 119.0(3)
C3 C2 H2 120.5
C1 C2 H2 120.5
C2 C3 C4 118.9(3)
C2 C3 H3 120.6
C4 C3 H3 120.6
C3 C4 C5 119.5(3)
C3 C4 H4 120.2
C5 C4 H4 120.2
N1 C5 C4 122.0(3)
N1 C5 H5 119
C4 C5 H5 119
N2 C6 C7 122.1(3)
N2 C6 H6 119
C7 C6 H6 119
C8 C7 C6 119.8(3)
C8 C7 H7 120.1
C6 C7 H7 120.1
C7 C8 C9 118.4(3)
C7 C8 H8 120.8
C9 C8 H8 120.8
C10 C9 C8 119.4(3)
C10 C9 H9 120.3
C8 C9 H9 120.3
N2 C10 C9 122.7(3)
N2 C10 H10 118.6
C9 C10 H10 118.6
N3 Ag2 O1 124.28(11)
N3 Ag2 O4 136.46(9)
O1 Ag2 O4 90.66(10)
N3 Ag2 Ag1 117.13(7)
O1 Ag2 Ag1 93.66(8)
O4 Ag2 Ag1 81.07(6)
C15 N3 C11 116.9(3)
C15 N3 Ag2 121.2(2)
C11 N3 Ag2 121.9(2)
N3 C11 C12 123.7(4)
N3 C11 H11 118.2
C12 C11 H11 118.2
C11 C12 C13 118.5(4)
C11 C12 H12 120.8
C13 C12 H12 120.8
C14 C13 C12 119.2(3)
C14 C13 H13 120.4
C12 C13 H13 120.4
C15 C14 C13 118.3(4)
C15 C14 H14 120.9
C13 C14 H14 120.9
N3 C15 C14 123.5(3)
N3 C15 H15 118.3
C14 C15 H15 118.3
O1 N4 O3 121.5(3)
O1 N4 O2 117.1(3)
O3 N4 O2 121.4(3)
N4 O1 Ag2 104.1(2)
O6 N5 O5 121.0(3)
O6 N5 O4 120.3(3)
O5 N5 O4 118.6(3)
N5 O4 Ag2 99.59(18)

loop_
_geom_bond_atom_site_label_1
_geom_bond_atom_site_label_2
_geom_bond_distance
Ag1 N2 2.152(2)
Ag1 N1 2.152(2)
Ag1 Ag2 3.1600(4)
N1 C1 1.340(4)
N1 C5 1.346(4)
N2 C10 1.339(4)
N2 C6 1.343(4)
C1 C2 1.378(5)
C1 H1 0.95
C2 C3 1.368(5)
C2 H2 0.95
C3 C4 1.373(5)
C3 H3 0.95
C4 C5 1.379(5)
C4 H4 0.95
C5 H5 0.95
C6 C7 1.378(4)
C6 H6 0.95
C7 C8 1.368(5)
C7 H7 0.95
C8 C9 1.374(4)
C8 H8 0.95
C9 C10 1.372(5)
C9 H9 0.95
C10 H10 0.95
Ag2 N3 2.255(3)
Ag2 O1 2.397(3)
Ag2 O4 2.437(3)
N3 C15 1.341(4)
N3 C11 1.346(4)
C11 C12 1.367(5)
C11 H11 0.95
C12 C13 1.383(6)
C12 H12 0.95
C13 C14 1.383(5)
C13 H13 0.95
C14 C15 1.378(5)
C14 H14 0.95
C15 H15 0.95
N4 O1 1.234(4)
N4 O3 1.233(4)
N4 O2 1.240(3)
N5 O6 1.235(3)
N5 O5 1.248(3)
N5 O4 1.259(4)

loop_
_geom_torsion_atom_site_label_1
_geom_torsion_atom_site_label_2
_geom_torsion_atom_site_label_3
_geom_torsion_atom_site_label_4
_geom_torsion
C5 N1 C1 C2 0.1(5)
Ag1 N1 C1 C2 176.4(2)
N1 C1 C2 C3 -1.5(5)
C1 C2 C3 C4 1.2(5)
C2 C3 C4 C5 0.4(5)
C1 N1 C5 C4 1.5(5)
Ag1 N1 C5 C4 -174.9(3)
C3 C4 C5 N1 -1.8(5)
C10 N2 C6 C7 -0.2(5)
Ag1 N2 C6 C7 -177.1(3)
N2 C6 C7 C8 0.1(5)
C6 C7 C8 C9 -0.2(5)
C7 C8 C9 C10 0.5(5)
C6 N2 C10 C9 0.5(5)
Ag1 N2 C10 C9 177.6(3)
C8 C9 C10 N2 -0.7(6)
C15 N3 C11 C12 -0.2(5)
Ag2 N3 C11 C12 178.2(3)
N3 C11 C12 C13 0.8(6)
C11 C12 C13 C14 -0.1(6)
C12 C13 C14 C15 -1.0(5)
C11 N3 C15 C14 -1.1(5)
Ag2 N3 C15 C14 -179.5(3)
C13 C14 C15 N3 1.7(5)
O3 N4 O1 Ag2 -179.2(3)
O2 N4 O1 Ag2 2.2(4)
O6 N5 O4 Ag2 169.3(3)
O5 N5 O4 Ag2 -9.3(3)
